data_7155604
loop_
_publ_author_name
'Hernandez Rubio, Omayra'
'Borrego, Sara del Mazo'
'Marcos Monleon, Laura'
'Simon, Luis'
'Temprano, \'Alvaro G.'
'rodriguez moran, joaquin'

_publ_section_title
;
 A cleft type receptor which combines an oxyanion hole with electrostatic
 interactions
;
_journal_name_full 'Org. Biomol. Chem.'
_journal_paper_doi 10.1039/C7OB00679A
_journal_year 2017
_chemical_absolute_configuration rm
_chemical_formula_moiety 'C24 H30 Cl2 N3 O3, C10 H12 N O4 S'
_chemical_formula_sum 'C34 H42 Cl2 N4 O7 S'
_chemical_formula_weight 721.67
_chemical_name_systematic
; 
 ? 
;
_space_group_IT_number 19
_symmetry_cell_setting orthorhombic
_symmetry_space_group_name_Hall 'P 2ac 2ab'
_symmetry_space_group_name_H-M 'P 21 21 21'
_atom_sites_solution_hydrogens geom
_atom_sites_solution_primary direct
_atom_sites_solution_secondary difmap
_audit_creation_method SHELXL-97
_audit_update_record
;
2017-02-19 deposited with the CCDC.
2017-05-03 downloaded from the CCDC.
;
_cell_angle_alpha 90.00
_cell_angle_beta 90.00
_cell_angle_gamma 90.00
_cell_formula_units_Z 8
_cell_length_a 10.7729(6)
_cell_length_b 23.4747(12)
_cell_length_c 28.9321(17)
_cell_measurement_reflns_used 5293
_cell_measurement_temperature 298(2)
_cell_measurement_theta_max 51.01
_cell_measurement_theta_min 2.42
_cell_volume 7316.7(7)
_computing_cell_refinement 'SAINT (Bruker 2006)'
_computing_data_collection 'APEX 2 (Bruker 2006)'
_computing_data_reduction 'SAINT (Bruker 2006)'
_computing_molecular_graphics 'Mercury 2.3 (Macrae et al, 2008)'
_computing_publication_material 'Bruker SHELXTL'
_computing_structure_refinement 'SHELXL-97 (Sheldrick, 1997)'
_computing_structure_solution 'SHELXS-97 (Sheldrick, 1990)'
_diffrn_ambient_temperature 298(2)
_diffrn_measured_fraction_theta_full 0.947
_diffrn_measured_fraction_theta_max 0.947
_diffrn_measurement_device_type 'CCD area detector'
_diffrn_measurement_method 'phi and omega scans'
_diffrn_radiation_monochromator graphite
_diffrn_radiation_source 'fine-focus sealed tube'
_diffrn_radiation_type CuK\a
_diffrn_radiation_wavelength 1.54178
_diffrn_reflns_av_R_equivalents 0.1354
_diffrn_reflns_av_sigmaI/netI 0.1343
_diffrn_reflns_limit_h_max 12
_diffrn_reflns_limit_h_min -10
_diffrn_reflns_limit_k_max 27
_diffrn_reflns_limit_k_min -24
_diffrn_reflns_limit_l_max 33
_diffrn_reflns_limit_l_min -33
_diffrn_reflns_number 43084
_diffrn_reflns_theta_full 67.35
_diffrn_reflns_theta_max 67.35
_diffrn_reflns_theta_min 2.42
_exptl_absorpt_coefficient_mu 2.554
_exptl_absorpt_correction_T_max 0.775
_exptl_absorpt_correction_T_min 0.727
_exptl_absorpt_correction_type multi-scan
_exptl_absorpt_process_details 'SADABS (Bruker, 2006)'
_exptl_crystal_colour colorless
_exptl_crystal_density_diffrn 1.310
_exptl_crystal_density_method 'not measured'
_exptl_crystal_description prismatic
_exptl_crystal_F_000 3040
_exptl_crystal_size_max 0.15
_exptl_crystal_size_mid 0.12
_exptl_crystal_size_min 0.10
_refine_diff_density_max 0.545
_refine_diff_density_min -0.390
_refine_diff_density_rms 0.077
_refine_ls_abs_structure_details 'Flack H D (1983), Acta Cryst. A39, 876-881'
_refine_ls_abs_structure_Flack 0.09(3)
_refine_ls_extinction_coef 0.00061(14)
_refine_ls_extinction_expression Fc^*^=kFc[1+0.001xFc^2^\l^3^/sin(2\q)]^-1/4^
_refine_ls_extinction_method SHELXL
_refine_ls_goodness_of_fit_ref 1.004
_refine_ls_hydrogen_treatment mixed
_refine_ls_matrix_type full
_refine_ls_number_parameters 884
_refine_ls_number_reflns 12237
_refine_ls_number_restraints 2
_refine_ls_restrained_S_all 1.005
_refine_ls_R_factor_all 0.1695
_refine_ls_R_factor_gt 0.1055
_refine_ls_shift/su_max 0.084
_refine_ls_shift/su_mean 0.003
_refine_ls_structure_factor_coef Fsqd
_refine_ls_weighting_details 'calc w=1/[\s^2^(Fo^2^)+(0.1895P)^2^+0.0000P] where P=(Fo^2^+2Fc^2^)/3'
_refine_ls_weighting_scheme calc
_refine_ls_wR_factor_gt 0.2699
_refine_ls_wR_factor_ref 0.3292
_reflns_number_gt 6134
_reflns_number_total 12237
_reflns_threshold_expression >2sigma(I)
_cod_data_source_file c7ob00679a2.cif
_cod_data_source_block invertida
_cod_depositor_comments
;
The following automatic conversions were performed:

'_symmetry_cell_setting' value 'Orthorhombic' changed to
'orthorhombic' according to
/home/data/users/saulius/crontab/automatic-downloads/rss-feeds/RSC/lib/dictionaries/cif_core.dic
dictionary named 'cif_core.dic' version 2.4.2 from 2011-04-26.

Automatic conversion script
Id: cif_fix_values 4973 2017-02-22 13:04:09Z antanas 

2017-11-19
Z value and formula fixed to values more according to usual
chemical conventions.                 miguel
;
_cod_original_formula_sum 'C68 H84 Cl4 N8 O14 S2'
_cod_original_formula_weight 1443.35
_cod_original_formula_units_Z 4
_cod_original_sg_symbol_Hall P22ab
_cod_original_sg_symbol_H-M P2(1)2(1)2(1)
_cod_database_code 7155604

loop_
_symmetry_equiv_pos_as_xyz
'x, y, z'
'-x+1/2, -y, z+1/2'
'-x, y+1/2, -z+1/2'
'x+1/2, -y+1/2, -z'

loop_
_atom_site_label
_atom_site_type_symbol
_atom_site_fract_x
_atom_site_fract_y
_atom_site_fract_z
_atom_site_U_iso_or_equiv
_atom_site_adp_type
_atom_site_occupancy
_atom_site_symmetry_multiplicity
_atom_site_calc_flag
_atom_site_refinement_flags
Cl1 Cl -0.1053(4) -0.22974(16) 0.57745(15) 0.1652(17) Uani 1 1 d .
Cl2 Cl 0.5331(3) 0.17572(12) 0.54480(12) 0.1285(11) Uani 1 1 d .
O1 O -0.2514(8) -0.0205(3) 0.6710(3) 0.147(4) Uani 1 1 d .
O2 O 0.0962(7) -0.0356(3) 0.5675(2) 0.108(2) Uani 1 1 d .
O3 O -0.3760(14) -0.0058(7) 0.7821(3) 0.270(10) Uani 1 1 d .
H3O H -0.3486 0.0152 0.8024 0.405 Uiso 1 1 calc R
N1 N -0.0636(7) -0.0157(3) 0.6161(3) 0.093(2) Uani 1 1 d .
H1N H -0.0988 0.0121 0.6304 0.112 Uiso 1 1 calc R
N2 N 0.0780(7) 0.0520(3) 0.6002(3) 0.087(2) Uani 1 1 d .
N3 N -0.3380(7) 0.0932(3) 0.6948(3) 0.100(2) Uani 1 1 d .
H3N H -0.2556 0.0846 0.6946 0.120 Uiso 1 1 calc R
C1 C -0.0851(9) -0.1173(5) 0.5966(3) 0.099(3) Uani 1 1 d .
H1 H -0.0178 -0.1164 0.5764 0.119 Uiso 1 1 calc R
C2 C -0.1531(10) -0.1677(4) 0.6044(3) 0.097(3) Uani 1 1 d .
C3 C -0.2486(9) -0.1702(4) 0.6340(3) 0.095(3) Uani 1 1 d .
H3 H -0.2898 -0.2046 0.6382 0.114 Uiso 1 1 calc R
C4 C -0.2873(8) -0.1232(4) 0.6583(3) 0.081(2) Uani 1 1 d .
C5 C -0.3923(9) -0.1245(4) 0.6933(3) 0.091(3) Uani 1 1 d .
C6 C -0.4436(8) -0.0646(4) 0.6989(3) 0.086(2) Uani 1 1 d .
H6A H -0.4963 -0.0640 0.7260 0.103 Uiso 1 1 calc R
H6B H -0.4958 -0.0563 0.6724 0.103 Uiso 1 1 calc R
C7 C -0.3480(7) -0.0164(3) 0.7035(3) 0.0695(19) Uani 1 1 d .
C8 C -0.2244(8) -0.0726(4) 0.6511(2) 0.079(2) Uani 1 1 d .
C9 C -0.1226(8) -0.0700(4) 0.6199(2) 0.078(2) Uani 1 1 d .
C10 C 0.0415(9) -0.0027(4) 0.5925(3) 0.088(2) Uani 1 1 d .
C11 C 0.1868(9) 0.0802(4) 0.5852(3) 0.088(3) Uani 1 1 d .
C12 C 0.2859(11) 0.0512(5) 0.5644(5) 0.150(6) Uani 1 1 d .
H12 H 0.2802 0.0126 0.5573 0.180 Uiso 1 1 calc R
C13 C 0.3920(14) 0.0816(5) 0.5548(6) 0.164(7) Uani 1 1 d .
H13 H 0.4615 0.0623 0.5438 0.197 Uiso 1 1 calc R
C14 C 0.3984(10) 0.1400(4) 0.5611(4) 0.106(3) Uani 1 1 d .
C15 C 0.3048(10) 0.1670(4) 0.5812(3) 0.094(3) Uani 1 1 d .
H15 H 0.3098 0.2058 0.5872 0.112 Uiso 1 1 calc R
C16 C 0.1985(10) 0.1362(4) 0.5934(3) 0.094(3) Uani 1 1 d .
H16 H 0.1334 0.1553 0.6078 0.113 Uiso 1 1 calc R
C17 C -0.5032(12) -0.1620(6) 0.6740(5) 0.134(5) Uani 1 1 d .
H17A H -0.5430 -0.1423 0.6490 0.200 Uiso 1 1 calc R
H17B H -0.5622 -0.1687 0.6983 0.200 Uiso 1 1 calc R
H17C H -0.4714 -0.1978 0.6631 0.200 Uiso 1 1 calc R
C18 C -0.3483(14) -0.1508(5) 0.7384(3) 0.125(4) Uani 1 1 d .
H18A H -0.3244 -0.1896 0.7331 0.187 Uiso 1 1 calc R
H18B H -0.4142 -0.1495 0.7607 0.187 Uiso 1 1 calc R
H18C H -0.2783 -0.1298 0.7499 0.187 Uiso 1 1 calc R
C19 C -0.2868(10) -0.0135(5) 0.7484(3) 0.108(3) Uani 1 1 d .
H19A H -0.2415 -0.0485 0.7542 0.130 Uiso 1 1 calc R
H19B H -0.2284 0.0179 0.7489 0.130 Uiso 1 1 calc R
C20 C -0.4094(9) 0.0378(5) 0.6883(5) 0.118(4) Uani 1 1 d .
H20A H -0.4875 0.0412 0.7048 0.142 Uiso 1 1 calc R
H20B H -0.4291 0.0342 0.6557 0.142 Uiso 1 1 calc R
C21 C -0.3632(13) 0.1322(6) 0.6539(5) 0.139(5) Uani 1 1 d .
H21A H -0.3134 0.1215 0.6273 0.167 Uiso 1 1 calc R
H21B H -0.4503 0.1315 0.6453 0.167 Uiso 1 1 calc R
C22 C -0.3261(19) 0.1896(6) 0.6721(7) 0.174(7) Uani 1 1 d .
H22A H -0.3844 0.2183 0.6615 0.209 Uiso 1 1 calc R
H22B H -0.2442 0.1996 0.6607 0.209 Uiso 1 1 calc R
C23 C -0.3253(14) 0.1875(6) 0.7249(6) 0.141(5) Uani 1 1 d .
H23A H -0.2431 0.1960 0.7367 0.170 Uiso 1 1 calc R
H23B H -0.3835 0.2149 0.7375 0.170 Uiso 1 1 calc R
C24 C -0.3632(9) 0.1276(4) 0.7373(4) 0.096(3) Uani 1 1 d .
H24A H -0.3147 0.1136 0.7632 0.115 Uiso 1 1 calc R
H24B H -0.4505 0.1261 0.7454 0.115 Uiso 1 1 calc R
C25 C -0.3483(9) -0.1014(4) 1.0305(4) 0.093(3) Uani 1 1 d .
H25 H -0.2867 -0.0948 1.0524 0.112 Uiso 1 1 calc R
Cl3 Cl -0.3838(4) -0.20531(16) 1.06955(15) 0.1532(13) Uani 1 1 d .
Cl4 Cl 0.2476(4) 0.2008(2) 1.06361(17) 0.198(2) Uani 1 1 d .
N4 N -0.3206(7) -0.0072(3) 0.9965(3) 0.104(3) Uani 1 1 d .
H4N H -0.3481 0.0165 0.9763 0.125 Uiso 1 1 calc R
N5 N -0.1911(7) 0.0667(3) 1.0093(3) 0.096(2) Uani 1 1 d .
N6 N -0.5725(7) 0.0756(3) 0.9158(4) 0.112(3) Uani 1 1 d D
H6N H -0.4887 0.0708 0.9151 0.134 Uiso 1 1 calc R
O4 O -0.4956(9) -0.0271(3) 0.9366(5) 0.190(6) Uani 1 1 d .
O5 O -0.1741(6) -0.0155(3) 1.0525(3) 0.107(2) Uani 1 1 d .
O6 O -0.5293(12) -0.0713(5) 0.8283(3) 0.172(5) Uani 1 1 d D
H6O H -0.5088 -0.0483 0.8084 0.259 Uiso 1 1 calc R
C26 C -0.4153(10) -0.1533(4) 1.0290(4) 0.102(3) Uani 1 1 d .
C27 C -0.5041(9) -0.1643(4) 0.9958(4) 0.097(3) Uani 1 1 d .
H27 H -0.5424 -0.1998 0.9952 0.116 Uiso 1 1 calc R
C28 C -0.5371(9) -0.1245(4) 0.9640(4) 0.092(3) Uani 1 1 d .
C29 C -0.6392(13) -0.1327(4) 0.9290(5) 0.135(5) Uani 1 1 d .
C30 C -0.6803(8) -0.0745(4) 0.9089(3) 0.083(2) Uani 1 1 d .
H30A H -0.7186 -0.0812 0.8791 0.100 Uiso 1 1 calc R
H30B H -0.7434 -0.0586 0.9291 0.100 Uiso 1 1 calc R
C31 C -0.5778(9) -0.0301(4) 0.9028(3) 0.087(3) Uani 1 1 d .
C32 C -0.4740(10) -0.0712(4) 0.9663(5) 0.112(4) Uani 1 1 d .
C33 C -0.3791(8) -0.0614(4) 0.9980(4) 0.088(2) Uani 1 1 d .
C34 C -0.2271(8) 0.0111(4) 1.0232(4) 0.090(3) Uani 1 1 d .
C35 C -0.0879(9) 0.0954(4) 1.0252(3) 0.096(3) Uani 1 1 d .
C36 C 0.0140(11) 0.0718(5) 1.0471(5) 0.139(5) Uani 1 1 d .
H36 H 0.0139 0.0331 1.0541 0.167 Uiso 1 1 calc R
C37 C 0.1154(14) 0.1043(6) 1.0588(6) 0.163(7) Uani 1 1 d .
H37 H 0.1818 0.0876 1.0742 0.195 Uiso 1 1 calc R
C38 C 0.1195(12) 0.1609(6) 1.0479(5) 0.120(4) Uani 1 1 d .
C39 C 0.0231(16) 0.1846(6) 1.0264(4) 0.130(5) Uani 1 1 d .
H39 H 0.0268 0.2231 1.0189 0.156 Uiso 1 1 calc R
C40 C -0.0822(12) 0.1542(4) 1.0146(4) 0.109(3) Uani 1 1 d .
H40 H -0.1483 0.1721 0.9999 0.131 Uiso 1 1 calc R
C41 C -0.577(2) -0.1679(10) 0.8850(9) 0.33(2) Uani 1 1 d .
H41A H -0.4911 -0.1753 0.8912 0.499 Uiso 1 1 calc R
H41B H -0.5842 -0.1455 0.8574 0.499 Uiso 1 1 calc R
H41C H -0.6202 -0.2034 0.8808 0.499 Uiso 1 1 calc R
C42 C -0.7439(19) -0.1641(10) 0.9467(12) 0.31(2) Uani 1 1 d .
H42A H -0.7151 -0.1978 0.9621 0.470 Uiso 1 1 calc R
H42B H -0.7974 -0.1746 0.9216 0.470 Uiso 1 1 calc R
H42C H -0.7889 -0.1407 0.9682 0.470 Uiso 1 1 calc R
S1 S 0.2453(2) 0.17193(12) 0.74674(9) 0.0979(8) Uani 1 1 d .
O7 O 0.3095(7) 0.1838(4) 0.7880(3) 0.127(3) Uani 1 1 d .
O8 O 0.3077(7) 0.1746(4) 0.7034(3) 0.124(3) Uani 1 1 d .
O9 O -0.0782(5) 0.0857(2) 0.67933(18) 0.0751(14) Uani 1 1 d .
O10 O -0.0722(5) 0.0967(3) 0.75465(19) 0.0846(15) Uani 1 1 d .
N7 N 0.1853(6) 0.1087(3) 0.7521(3) 0.0850(19) Uani 1 1 d .
H7N H 0.1946 0.0912 0.7780 0.102 Uiso 1 1 calc R
C43 C -0.4717(14) -0.0563(7) 0.8719(4) 0.135(4) Uani 1 1 d D
H43A H -0.4060 -0.0287 0.8671 0.162 Uiso 1 1 calc R
H43B H -0.4366 -0.0897 0.8866 0.162 Uiso 1 1 calc R
C44 C -0.6233(14) 0.0208(5) 0.8980(13) 0.44(3) Uani 1 1 d D
H44A H -0.7071 0.0185 0.9101 0.529 Uiso 1 1 calc R
H44B H -0.6320 0.0262 0.8649 0.529 Uiso 1 1 calc R
C45 C -0.5981(18) 0.1016(9) 0.9627(7) 0.215(11) Uani 1 1 d .
H45A H -0.6821 0.0928 0.9724 0.259 Uiso 1 1 calc R
H45B H -0.5409 0.0863 0.9854 0.259 Uiso 1 1 calc R
C46 C -0.583(3) 0.1585(8) 0.9590(7) 0.245(14) Uani 1 1 d .
H46A H -0.5060 0.1696 0.9737 0.294 Uiso 1 1 calc R
H46B H -0.6506 0.1777 0.9750 0.294 Uiso 1 1 calc R
C47 C -0.5817(15) 0.1754(5) 0.9132(6) 0.147(5) Uani 1 1 d .
H47A H -0.5040 0.1944 0.9062 0.176 Uiso 1 1 calc R
H47B H -0.6490 0.2019 0.9074 0.176 Uiso 1 1 calc R
C48 C -0.5963(13) 0.1236(5) 0.8832(5) 0.132(5) Uani 1 1 d .
H48A H -0.6793 0.1215 0.8704 0.159 Uiso 1 1 calc R
H48B H -0.5364 0.1238 0.8582 0.159 Uiso 1 1 calc R
C49 C -0.0440(12) -0.0266(6) 0.9276(4) 0.114(3) Uani 1 1 d .
H49 H -0.0171 -0.0038 0.9519 0.136 Uiso 1 1 calc R
C50 C -0.0953(14) -0.0786(6) 0.9369(4) 0.125(4) Uani 1 1 d .
H50 H -0.1012 -0.0912 0.9673 0.150 Uiso 1 1 calc R
C51 C -0.1383(10) -0.1126(5) 0.9013(4) 0.111(3) Uani 1 1 d .
C52 C -0.1244(13) -0.0922(5) 0.8555(4) 0.114(3) Uani 1 1 d .
H52 H -0.1479 -0.1149 0.8307 0.137 Uiso 1 1 calc R
C53 C -0.0761(12) -0.0388(6) 0.8478(4) 0.116(4) Uani 1 1 d .
H53 H -0.0743 -0.0242 0.8180 0.139 Uiso 1 1 calc R
C54 C -0.0315(8) -0.0073(4) 0.8829(3) 0.077(2) Uani 1 1 d .
C55 C -0.1559(8) 0.1275(4) 0.8805(3) 0.092(3) Uani 1 1 d .
H55 H -0.1230 0.1349 0.9115 0.110 Uiso 1 1 calc R
C56 C -0.2682(7) 0.0880(3) 0.8848(3) 0.076(2) Uani 1 1 d .
C57 C -0.1971(13) 0.1844(4) 0.8592(5) 0.134(5) Uani 1 1 d .
H57A H -0.1262 0.2088 0.8555 0.201 Uiso 1 1 calc R
H57B H -0.2563 0.2024 0.8792 0.201 Uiso 1 1 calc R
H57C H -0.2344 0.1776 0.8296 0.201 Uiso 1 1 calc R
S2 S 0.0387(2) 0.05800(14) 0.87304(8) 0.0992(8) Uani 1 1 d .
O11 O 0.0818(7) 0.0788(4) 0.9165(2) 0.133(3) Uani 1 1 d .
O12 O 0.1276(6) 0.0486(4) 0.8368(2) 0.114(2) Uani 1 1 d .
O13 O -0.3066(6) 0.0648(3) 0.8484(2) 0.1013(19) Uani 1 1 d .
O14 O -0.3226(5) 0.0856(3) 0.92235(19) 0.0802(14) Uani 1 1 d .
N8 N -0.0560(6) 0.1021(3) 0.8520(2) 0.0853(19) Uani 1 1 d .
H8N H -0.0495 0.1116 0.8234 0.102 Uiso 1 1 calc R
C58 C -0.1956(16) -0.1717(5) 0.9100(6) 0.147(5) Uani 1 1 d .
H58A H -0.1710 -0.1852 0.9399 0.221 Uiso 1 1 calc R
H58B H -0.1673 -0.1978 0.8867 0.221 Uiso 1 1 calc R
H58C H -0.2845 -0.1689 0.9087 0.221 Uiso 1 1 calc R
C59 C 0.0709(12) 0.2441(6) 0.7825(5) 0.125(4) Uani 1 1 d .
H59 H 0.0952 0.2314 0.8116 0.150 Uiso 1 1 calc R
C60 C -0.0211(16) 0.2862(6) 0.7780(5) 0.140(5) Uani 1 1 d .
H60 H -0.0513 0.3033 0.8047 0.167 Uiso 1 1 calc R
C61 C -0.0681(13) 0.3032(6) 0.7368(7) 0.136(5) Uani 1 1 d .
C62 C -0.0177(15) 0.2769(7) 0.6973(6) 0.143(5) Uani 1 1 d .
H62 H -0.0474 0.2866 0.6682 0.171 Uiso 1 1 calc R
C63 C 0.0776(13) 0.2358(5) 0.7015(4) 0.119(4) Uani 1 1 d .
H63 H 0.1082 0.2182 0.6750 0.143 Uiso 1 1 calc R
C64 C 0.1249(10) 0.2217(4) 0.7431(3) 0.093(3) Uani 1 1 d .
C65 C 0.1168(8) 0.0803(4) 0.7157(3) 0.080(2) Uani 1 1 d .
H65 H 0.1477 0.0947 0.6861 0.096 Uiso 1 1 calc R
C66 C 0.1474(10) 0.0150(5) 0.7181(4) 0.110(3) Uani 1 1 d .
H66A H 0.2350 0.0095 0.7143 0.165 Uiso 1 1 calc R
H66B H 0.1036 -0.0046 0.6940 0.165 Uiso 1 1 calc R
H66C H 0.1221 0.0002 0.7476 0.165 Uiso 1 1 calc R
C67 C -0.0209(7) 0.0892(3) 0.7167(3) 0.0688(19) Uani 1 1 d .
C68 C -0.168(2) 0.3481(7) 0.7327(8) 0.210(9) Uani 1 1 d .
H68A H -0.2464 0.3320 0.7411 0.315 Uiso 1 1 calc R
H68B H -0.1714 0.3614 0.7013 0.315 Uiso 1 1 calc R
H68C H -0.1487 0.3793 0.7529 0.315 Uiso 1 1 calc R
H2N H 0.026(7) 0.069(3) 0.621(2) 0.054(17) Uiso 1 1 d .
H5N H -0.242(16) 0.079(7) 0.976(5) 0.20(6) Uiso 1 1 d .

loop_
_atom_site_aniso_label
_atom_site_aniso_U_11
_atom_site_aniso_U_22
_atom_site_aniso_U_33
_atom_site_aniso_U_23
_atom_site_aniso_U_13
_atom_site_aniso_U_12
Cl1 0.150(3) 0.133(2) 0.212(4) -0.090(3) 0.084(3) -0.047(2)
Cl2 0.118(2) 0.0922(15) 0.175(3) -0.0052(18) 0.049(2) -0.0270(15)
O1 0.148(7) 0.126(6) 0.168(7) -0.059(5) 0.115(6) -0.058(5)
O2 0.106(5) 0.109(5) 0.107(4) -0.041(4) 0.050(4) -0.025(4)
O3 0.310(15) 0.41(2) 0.086(5) -0.092(8) 0.087(7) -0.292(16)
N1 0.076(5) 0.096(5) 0.107(5) -0.017(4) 0.036(4) -0.003(4)
N2 0.081(5) 0.079(5) 0.101(5) -0.009(4) 0.037(4) 0.004(4)
N3 0.061(4) 0.087(5) 0.152(7) 0.019(5) -0.013(4) 0.004(3)
C1 0.082(6) 0.124(7) 0.093(6) -0.058(6) 0.033(5) -0.030(5)
C2 0.100(7) 0.104(7) 0.087(6) -0.043(5) 0.019(5) -0.005(6)
C3 0.091(6) 0.106(7) 0.087(5) -0.038(5) 0.018(5) -0.018(5)
C4 0.074(5) 0.097(6) 0.073(5) -0.027(5) 0.001(4) -0.016(4)
C5 0.102(6) 0.083(5) 0.088(6) -0.034(5) 0.033(5) -0.026(5)
C6 0.079(5) 0.088(6) 0.091(5) -0.008(5) 0.001(4) -0.015(4)
C7 0.064(4) 0.075(5) 0.070(4) -0.010(4) 0.015(3) 0.000(3)
C8 0.084(5) 0.091(6) 0.061(4) -0.025(4) 0.018(4) -0.019(4)
C9 0.069(5) 0.107(6) 0.057(4) -0.005(4) 0.007(3) -0.014(4)
C10 0.083(6) 0.105(7) 0.076(5) -0.015(5) 0.021(5) -0.011(5)
C11 0.098(6) 0.078(5) 0.089(5) -0.016(5) 0.037(5) -0.010(5)
C12 0.125(9) 0.088(6) 0.238(15) -0.048(9) 0.119(10) -0.027(6)
C13 0.149(11) 0.078(6) 0.266(17) -0.032(9) 0.127(13) -0.018(7)
C14 0.093(7) 0.080(6) 0.145(9) -0.009(6) 0.053(7) -0.011(5)
C15 0.113(7) 0.072(5) 0.096(6) 0.003(5) 0.017(5) -0.013(5)
C16 0.100(7) 0.093(6) 0.090(6) -0.011(5) 0.021(5) 0.007(5)
C17 0.112(9) 0.138(9) 0.151(10) -0.033(8) 0.032(7) -0.061(7)
C18 0.184(12) 0.106(8) 0.084(6) -0.013(6) 0.045(7) 0.016(8)
C19 0.115(8) 0.127(8) 0.084(6) 0.020(6) -0.028(5) -0.051(6)
C20 0.070(6) 0.120(8) 0.165(10) 0.023(8) -0.028(6) -0.018(5)
C21 0.120(9) 0.145(11) 0.151(10) 0.067(10) -0.013(8) 0.007(8)
C22 0.196(17) 0.094(10) 0.23(2) 0.018(12) 0.044(15) 0.017(10)
C23 0.122(10) 0.108(9) 0.194(14) 0.023(10) 0.044(9) 0.001(7)
C24 0.089(6) 0.082(6) 0.116(7) 0.008(5) 0.032(5) 0.015(5)
C25 0.080(6) 0.080(5) 0.118(7) -0.008(5) -0.013(5) 0.015(5)
Cl3 0.142(3) 0.135(3) 0.183(3) 0.048(2) -0.024(2) -0.003(2)
Cl4 0.166(3) 0.227(5) 0.202(4) -0.113(4) 0.018(3) -0.101(3)
N4 0.076(5) 0.072(4) 0.163(7) -0.007(5) -0.054(5) 0.008(4)
N5 0.081(5) 0.089(5) 0.119(6) -0.027(5) -0.016(4) -0.007(4)
N6 0.053(4) 0.088(5) 0.194(9) 0.044(6) -0.033(5) -0.002(3)
O4 0.145(7) 0.081(4) 0.343(14) 0.050(7) -0.173(9) -0.032(4)
O5 0.087(4) 0.097(4) 0.136(5) -0.010(4) -0.037(4) 0.000(4)
O6 0.201(10) 0.186(10) 0.131(7) -0.042(7) 0.046(7) -0.089(9)
C26 0.084(6) 0.090(6) 0.132(8) -0.002(6) -0.003(6) 0.004(5)
C27 0.078(6) 0.070(5) 0.142(8) -0.009(6) 0.013(6) 0.007(4)
C28 0.086(6) 0.077(5) 0.114(7) -0.007(5) -0.013(5) -0.008(5)
C29 0.131(10) 0.073(6) 0.201(13) 0.008(8) -0.074(10) -0.018(6)
C30 0.075(5) 0.095(6) 0.080(5) -0.004(5) -0.013(4) -0.018(4)
C31 0.094(6) 0.111(7) 0.058(4) -0.015(4) 0.006(4) -0.027(5)
C32 0.085(6) 0.066(5) 0.185(11) -0.021(6) -0.055(7) 0.014(4)
C33 0.069(5) 0.066(5) 0.129(7) -0.017(5) -0.026(5) 0.014(4)
C34 0.066(5) 0.093(6) 0.111(6) -0.030(6) -0.024(5) 0.018(5)
C35 0.097(7) 0.097(7) 0.095(6) -0.047(5) -0.013(5) -0.001(5)
C36 0.099(8) 0.107(8) 0.212(14) -0.064(9) -0.056(9) 0.005(6)
C37 0.120(10) 0.112(9) 0.256(18) -0.074(11) -0.063(11) 0.006(8)
C38 0.104(8) 0.121(10) 0.136(9) -0.078(8) 0.013(7) -0.026(7)
C39 0.161(13) 0.118(9) 0.110(8) -0.050(8) 0.026(8) -0.042(10)
C40 0.151(10) 0.081(6) 0.096(6) -0.033(5) 0.013(6) -0.026(6)
C41 0.31(3) 0.27(2) 0.42(4) -0.28(3) -0.26(3) 0.16(2)
C42 0.169(18) 0.22(2) 0.55(5) 0.20(3) -0.21(3) -0.118(17)
S1 0.0724(14) 0.1145(18) 0.1068(16) 0.0116(15) -0.0063(12) -0.0276(13)
O7 0.096(5) 0.149(7) 0.136(5) 0.028(5) -0.050(4) -0.045(5)
O8 0.082(4) 0.144(6) 0.146(6) 0.029(6) 0.021(4) -0.022(4)
O9 0.065(3) 0.087(4) 0.073(3) -0.012(3) -0.001(2) 0.000(3)
O10 0.072(3) 0.105(4) 0.077(3) -0.002(3) 0.006(3) 0.001(3)
N7 0.062(4) 0.094(5) 0.099(5) 0.024(4) 0.002(4) -0.011(3)
C43 0.142(11) 0.146(11) 0.115(8) -0.006(8) 0.015(8) 0.008(9)
C44 0.106(11) 0.095(9) 1.12(9) 0.15(2) -0.26(3) -0.045(8)
C45 0.193(16) 0.225(19) 0.228(18) 0.137(16) 0.130(15) 0.128(15)
C46 0.40(4) 0.169(16) 0.168(15) 0.061(13) 0.09(2) 0.14(2)
C47 0.145(11) 0.090(8) 0.205(14) 0.024(10) -0.024(10) 0.022(7)
C48 0.133(10) 0.100(8) 0.164(11) 0.024(8) -0.062(9) 0.012(7)
C49 0.128(9) 0.126(9) 0.087(6) 0.013(7) 0.001(6) 0.034(7)
C50 0.164(12) 0.122(10) 0.090(7) 0.004(7) 0.027(7) 0.033(9)
C51 0.095(7) 0.118(8) 0.119(8) 0.002(7) 0.006(6) 0.040(6)
C52 0.135(9) 0.105(8) 0.102(7) 0.005(6) -0.004(7) 0.001(7)
C53 0.136(10) 0.132(10) 0.081(6) 0.028(7) -0.016(6) 0.015(8)
C54 0.066(5) 0.103(6) 0.060(4) 0.007(4) 0.005(3) 0.027(4)
C55 0.076(6) 0.111(7) 0.088(5) -0.022(5) 0.005(4) -0.027(5)
C56 0.058(4) 0.068(5) 0.102(6) 0.000(5) 0.000(4) -0.001(3)
C57 0.148(11) 0.072(6) 0.181(11) -0.030(7) 0.069(9) -0.004(6)
S2 0.0625(12) 0.155(2) 0.0797(13) 0.0113(15) -0.0116(10) -0.0036(13)
O11 0.094(5) 0.203(9) 0.100(4) -0.005(5) -0.034(4) -0.025(5)
O12 0.070(4) 0.180(7) 0.091(4) 0.017(4) 0.003(3) 0.024(4)
O13 0.112(5) 0.098(4) 0.094(4) -0.022(4) -0.002(3) -0.036(4)
O14 0.065(3) 0.094(4) 0.081(3) -0.009(3) 0.014(3) 0.002(3)
N8 0.074(4) 0.111(5) 0.071(4) -0.001(4) 0.011(3) -0.011(4)
C58 0.166(12) 0.093(8) 0.183(12) 0.004(9) 0.039(10) 0.021(8)
C59 0.112(9) 0.132(10) 0.131(9) 0.025(8) -0.013(8) -0.006(8)
C60 0.167(14) 0.125(10) 0.127(10) -0.021(9) 0.046(10) -0.025(10)
C61 0.120(10) 0.101(9) 0.187(15) 0.015(10) -0.025(10) -0.008(7)
C62 0.152(12) 0.119(10) 0.157(12) 0.027(10) -0.038(10) -0.009(9)
C63 0.144(11) 0.111(8) 0.102(7) 0.011(7) -0.010(7) 0.010(7)
C64 0.103(7) 0.093(6) 0.084(6) 0.017(5) 0.011(5) -0.020(5)
C65 0.066(5) 0.088(5) 0.087(5) -0.002(5) 0.004(4) 0.007(4)
C66 0.100(7) 0.103(7) 0.127(8) 0.004(7) 0.001(6) 0.030(6)
C67 0.052(4) 0.069(4) 0.086(5) -0.008(4) 0.010(4) -0.003(3)
C68 0.23(2) 0.117(11) 0.28(2) 0.045(14) 0.056(18) 0.068(13)

loop_
_atom_type_symbol
_atom_type_description
_atom_type_scat_dispersion_real
_atom_type_scat_dispersion_imag
_atom_type_scat_source
C C 0.0181 0.0091 'International Tables Vol C Tables 4.2.6.8 and 6.1.1.4'
H H 0.0000 0.0000 'International Tables Vol C Tables 4.2.6.8 and 6.1.1.4'
N N 0.0311 0.0180 'International Tables Vol C Tables 4.2.6.8 and 6.1.1.4'
O O 0.0492 0.0322 'International Tables Vol C Tables 4.2.6.8 and 6.1.1.4'
Cl Cl 0.3639 0.7018 'International Tables Vol C Tables 4.2.6.8 and 6.1.1.4'
S S 0.3331 0.5567 'International Tables Vol C Tables 4.2.6.8 and 6.1.1.4'

loop_
_geom_angle_atom_site_label_1
_geom_angle_atom_site_label_2
_geom_angle_atom_site_label_3
_geom_angle
C8 O1 C7 119.7(7)
C19 O3 H3O 109.5
C10 N1 C9 127.6(8)
C10 N1 H1N 116.2
C9 N1 H1N 116.2
C10 N2 C11 129.1(7)
C10 N2 H2N 110(4)
C11 N2 H2N 121(4)
C24 N3 C21 106.4(9)
C24 N3 C20 118.1(8)
C21 N3 C20 109.0(9)
C24 N3 H3N 107.6
C21 N3 H3N 107.6
C20 N3 H3N 107.6
C9 C1 C2 116.7(7)
C9 C1 H1 121.6
C2 C1 H1 121.6
C3 C2 C1 122.7(8)
C3 C2 Cl1 118.6(8)
C1 C2 Cl1 118.6(7)
C2 C3 C4 121.6(9)
C2 C3 H3 119.2
C4 C3 H3 119.2
C3 C4 C8 117.7(8)
C3 C4 C5 123.5(8)
C8 C4 C5 118.8(7)
C6 C5 C18 113.5(7)
C6 C5 C4 108.9(8)
C18 C5 C4 110.4(9)
C6 C5 C17 106.1(9)
C18 C5 C17 108.1(9)
C4 C5 C17 109.7(7)
C5 C6 C7 116.5(7)
C5 C6 H6A 108.2
C7 C6 H6A 108.2
C5 C6 H6B 108.2
C7 C6 H6B 108.2
H6A C6 H6B 107.3
O1 C7 C19 105.4(8)
O1 C7 C20 100.8(8)
C19 C7 C20 114.9(9)
O1 C7 C6 112.8(7)
C19 C7 C6 114.5(7)
C20 C7 C6 107.7(7)
O1 C8 C4 126.4(7)
O1 C8 C9 112.9(7)
C4 C8 C9 120.7(8)
C1 C9 C8 120.6(8)
C1 C9 N1 123.9(7)
C8 C9 N1 115.5(8)
O2 C10 N1 124.3(9)
O2 C10 N2 124.0(8)
N1 C10 N2 111.7(8)
C16 C11 C12 118.7(9)
C16 C11 N2 118.8(8)
C12 C11 N2 122.4(8)
C13 C12 C11 117.9(9)
C13 C12 H12 121.1
C11 C12 H12 121.1
C12 C13 C14 121.9(10)
C12 C13 H13 119.1
C14 C13 H13 119.1
C15 C14 C13 119.6(9)
C15 C14 Cl2 121.5(7)
C13 C14 Cl2 118.9(8)
C14 C15 C16 119.1(9)
C14 C15 H15 120.4
C16 C15 H15 120.4
C11 C16 C15 122.5(9)
C11 C16 H16 118.7
C15 C16 H16 118.7
C5 C17 H17A 109.5
C5 C17 H17B 109.5
H17A C17 H17B 109.5
C5 C17 H17C 109.5
H17A C17 H17C 109.5
H17B C17 H17C 109.5
C5 C18 H18A 109.5
C5 C18 H18B 109.5
H18A C18 H18B 109.5
C5 C18 H18C 109.5
H18A C18 H18C 109.5
H18B C18 H18C 109.5
O3 C19 C7 108.7(10)
O3 C19 H19A 109.9
C7 C19 H19A 109.9
O3 C19 H19B 109.9
C7 C19 H19B 109.9
H19A C19 H19B 108.3
C7 C20 N3 117.7(7)
C7 C20 H20A 107.9
N3 C20 H20A 107.9
C7 C20 H20B 107.9
N3 C20 H20B 107.9
H20A C20 H20B 107.2
C22 C21 N3 102.7(12)
C22 C21 H21A 111.2
N3 C21 H21A 111.2
C22 C21 H21B 111.2
N3 C21 H21B 111.2
H21A C21 H21B 109.1
C21 C22 C23 108.8(13)
C21 C22 H22A 109.9
C23 C22 H22A 109.9
C21 C22 H22B 109.9
C23 C22 H22B 109.9
H22A C22 H22B 108.3
C24 C23 C22 105.5(13)
C24 C23 H23A 110.6
C22 C23 H23A 110.6
C24 C23 H23B 110.6
C22 C23 H23B 110.6
H23A C23 H23B 108.8
N3 C24 C23 104.9(9)
N3 C24 H24A 110.8
C23 C24 H24A 110.8
N3 C24 H24B 110.8
C23 C24 H24B 110.8
H24A C24 H24B 108.8
C33 C25 C26 116.4(9)
C33 C25 H25 121.8
C26 C25 H25 121.8
C34 N4 C33 127.1(8)
C34 N4 H4N 116.5
C33 N4 H4N 116.5
C35 N5 C34 125.1(9)
C35 N5 H5N 123(9)
C34 N5 H5N 110(8)
C48 N6 C44 111.9(13)
C48 N6 C45 103.3(10)
C44 N6 C45 126.2(18)
C48 N6 H6N 104.5
C44 N6 H6N 104.5
C45 N6 H6N 104.5
C31 O4 C32 122.6(8)
C43 O6 H6O 109.5
C27 C26 C25 122.4(10)
C27 C26 Cl3 118.5(8)
C25 C26 Cl3 119.2(8)
C28 C27 C26 121.6(9)
C28 C27 H27 119.2
C26 C27 H27 119.2
C27 C28 C32 116.7(9)
C27 C28 C29 123.8(9)
C32 C28 C29 119.4(9)
C42 C29 C28 113.5(15)
C42 C29 C30 111.1(12)
C28 C29 C30 110.3(8)
C42 C29 C41 109.5(18)
C28 C29 C41 106.6(11)
C30 C29 C41 105.4(14)
C31 C30 C29 116.0(8)
C31 C30 H30A 108.3
C29 C30 H30A 108.3
C31 C30 H30B 108.3
C29 C30 H30B 108.3
H30A C30 H30B 107.4
C44 C31 O4 106.5(13)
C44 C31 C30 111.5(10)
O4 C31 C30 115.7(8)
C44 C31 C43 124.9(18)
O4 C31 C43 87.4(10)
C30 C31 C43 108.9(9)
O4 C32 C33 114.4(8)
O4 C32 C28 123.8(9)
C33 C32 C28 121.7(9)
C25 C33 C32 121.1(9)
C25 C33 N4 121.8(8)
C32 C33 N4 117.0(8)
O5 C34 N4 126.8(10)
O5 C34 N5 123.3(8)
N4 C34 N5 109.6(9)
C36 C35 N5 126.7(10)
C36 C35 C40 117.1(10)
N5 C35 C40 116.0(10)
C37 C36 C35 121.4(13)
C37 C36 H36 119.3
C35 C36 H36 119.3
C38 C37 C36 120.6(14)
C38 C37 H37 119.7
C36 C37 H37 119.7
C39 C38 C37 119.2(12)
C39 C38 Cl4 121.3(12)
C37 C38 Cl4 119.4(13)
C38 C39 C40 122.7(13)
C38 C39 H39 118.7
C40 C39 H39 118.7
C39 C40 C35 119.0(13)
C39 C40 H40 120.5
C35 C40 H40 120.5
C29 C41 H41A 109.5
C29 C41 H41B 109.5
H41A C41 H41B 109.5
C29 C41 H41C 109.5
H41A C41 H41C 109.5
H41B C41 H41C 109.5
C29 C42 H42A 109.5
C29 C42 H42B 109.5
H42A C42 H42B 109.5
C29 C42 H42C 109.5
H42A C42 H42C 109.5
H42B C42 H42C 109.5
O7 S1 O8 120.4(5)
O7 S1 N7 107.2(4)
O8 S1 N7 108.2(5)
O7 S1 C64 106.4(5)
O8 S1 C64 105.5(5)
N7 S1 C64 108.7(4)
C65 N7 S1 123.5(6)
C65 N7 H7N 118.2
S1 N7 H7N 118.2
O6 C43 C31 106.2(11)
O6 C43 H43A 110.5
C31 C43 H43A 110.5
O6 C43 H43B 110.5
C31 C43 H43B 110.5
H43A C43 H43B 108.7
C31 C44 N6 128.2(13)
C31 C44 H44A 105.2
N6 C44 H44A 105.2
C31 C44 H44B 105.3
N6 C44 H44B 105.3
H44A C44 H44B 106.0
C46 C45 N6 107.9(12)
C46 C45 H45A 110.1
N6 C45 H45A 110.1
C46 C45 H45B 110.1
N6 C45 H45B 110.1
H45A C45 H45B 108.4
C45 C46 C47 111.1(19)
C45 C46 H46A 109.4
C47 C46 H46A 109.4
C45 C46 H46B 109.4
C47 C46 H46B 109.4
H46A C46 H46B 108.0
C46 C47 C48 108.7(14)
C46 C47 H47A 110.0
C48 C47 H47A 110.0
C46 C47 H47B 109.9
C48 C47 H47B 110.0
H47A C47 H47B 108.3
N6 C48 C47 103.3(10)
N6 C48 H48A 111.1
C47 C48 H48A 111.1
N6 C48 H48B 111.1
C47 C48 H48B 111.1
H48A C48 H48B 109.1
C54 C49 C50 121.2(12)
C54 C49 H49 119.4
C50 C49 H49 119.4
C49 C50 C51 120.3(11)
C49 C50 H50 119.8
C51 C50 H50 119.8
C50 C51 C52 117.7(12)
C50 C51 C58 122.3(12)
C52 C51 C58 119.9(12)
C53 C52 C51 120.0(12)
C53 C52 H52 120.0
C51 C52 H52 120.0
C54 C53 C52 120.9(10)
C54 C53 H53 119.5
C52 C53 H53 119.5
C53 C54 C49 119.6(11)
C53 C54 S2 121.2(7)
C49 C54 S2 119.2(9)
N8 C55 C56 112.1(7)
N8 C55 C57 109.8(8)
C56 C55 C57 109.3(8)
N8 C55 H55 108.5
C56 C55 H55 108.5
C57 C55 H55 108.5
O14 C56 O13 124.2(7)
O14 C56 C55 118.3(8)
O13 C56 C55 117.0(8)
C55 C57 H57A 109.5
C55 C57 H57B 109.5
H57A C57 H57B 109.5
C55 C57 H57C 109.5
H57A C57 H57C 109.5
H57B C57 H57C 109.5
O11 S2 O12 118.5(5)
O11 S2 N8 109.1(5)
O12 S2 N8 104.5(4)
O11 S2 C54 107.4(5)
O12 S2 C54 106.0(5)
N8 S2 C54 111.3(4)
C55 N8 S2 121.4(6)
C55 N8 H8N 119.3
S2 N8 H8N 119.3
C51 C58 H58A 109.5
C51 C58 H58B 109.5
H58A C58 H58B 109.5
C51 C58 H58C 109.5
H58A C58 H58C 109.5
H58B C58 H58C 109.5
C64 C59 C60 119.1(12)
C64 C59 H59 120.5
C60 C59 H59 120.5
C61 C60 C59 123.6(14)
C61 C60 H60 118.2
C59 C60 H60 118.2
C60 C61 C62 116.1(14)
C60 C61 C68 122.8(19)
C62 C61 C68 121.1(17)
C61 C62 C63 120.7(13)
C61 C62 H62 119.6
C63 C62 H62 119.6
C64 C63 C62 121.2(13)
C64 C63 H63 119.4
C62 C63 H63 119.4
C63 C64 C59 118.9(11)
C63 C64 S1 119.9(9)
C59 C64 S1 121.0(8)
N7 C65 C67 115.2(7)
N7 C65 C66 108.1(8)
C67 C65 C66 110.0(8)
N7 C65 H65 107.8
C67 C65 H65 107.8
C66 C65 H65 107.8
C65 C66 H66A 109.5
C65 C66 H66B 109.5
H66A C66 H66B 109.5
C65 C66 H66C 109.5
H66A C66 H66C 109.5
H66B C66 H66C 109.5
O10 C67 O9 123.7(7)
O10 C67 C65 118.5(8)
O9 C67 C65 117.6(7)
C61 C68 H68A 109.5
C61 C68 H68B 109.5
H68A C68 H68B 109.5
C61 C68 H68C 109.5
H68A C68 H68C 109.5
H68B C68 H68C 109.5

loop_
_geom_bond_atom_site_label_1
_geom_bond_atom_site_label_2
_geom_bond_distance
Cl1 C2 1.731(9)
Cl2 C14 1.741(10)
O1 C8 1.382(11)
O1 C7 1.406(9)
O2 C10 1.210(10)
O3 C19 1.381(15)
O3 H3O 0.8200
N1 C10 1.357(11)
N1 C9 1.430(11)
N1 H1N 0.8600
N2 C10 1.363(12)
N2 C11 1.415(11)
N2 H2N 0.91(7)
N3 C24 1.496(13)
N3 C21 1.522(13)
N3 C20 1.522(13)
N3 H3N 0.9100
C1 C9 1.361(13)
C1 C2 1.410(14)
C1 H1 0.9300
C2 C3 1.339(13)
C3 C4 1.374(12)
C3 H3 0.9300
C4 C8 1.383(12)
C4 C5 1.519(12)
C5 C6 1.519(14)
C5 C18 1.520(15)
C5 C17 1.586(14)
C6 C7 1.536(11)
C6 H6A 0.9700
C6 H6B 0.9700
C7 C19 1.458(11)
C7 C20 1.502(14)
C8 C9 1.421(11)
C11 C16 1.342(13)
C11 C12 1.403(13)
C12 C13 1.375(16)
C12 H12 0.9300
C13 C14 1.385(15)
C13 H13 0.9300
C14 C15 1.325(13)
C15 C16 1.399(14)
C15 H15 0.9300
C16 H16 0.9300
C17 H17A 0.9600
C17 H17B 0.9600
C17 H17C 0.9600
C18 H18A 0.9600
C18 H18B 0.9600
C18 H18C 0.9600
C19 H19A 0.9700
C19 H19B 0.9700
C20 H20A 0.9700
C20 H20B 0.9700
C21 C22 1.50(2)
C21 H21A 0.9700
C21 H21B 0.9700
C22 C23 1.53(2)
C22 H22A 0.9700
C22 H22B 0.9700
C23 C24 1.509(15)
C23 H23A 0.9700
C23 H23B 0.9700
C24 H24A 0.9700
C24 H24B 0.9700
C25 C33 1.371(13)
C25 C26 1.418(14)
C25 H25 0.9300
Cl3 C26 1.726(12)
Cl4 C38 1.729(12)
N4 C34 1.339(11)
N4 C33 1.420(12)
N4 H4N 0.8600
N5 C35 1.378(12)
N5 C34 1.421(13)
N5 H5N 1.13(16)
N6 C48 1.491(13)
N6 C44 1.490(15)
N6 C45 1.51(2)
N6 H6N 0.9100
O4 C31 1.322(12)
O4 C32 1.364(13)
O5 C34 1.197(11)
O6 C43 1.450(13)
O6 H6O 0.8200
C26 C27 1.380(14)
C27 C28 1.359(13)
C27 H27 0.9300
C28 C32 1.424(13)
C28 C29 1.508(15)
C29 C42 1.44(2)
C29 C30 1.550(14)
C29 C41 1.66(3)
C30 C31 1.530(12)
C30 H30A 0.9700
C30 H30B 0.9700
C31 C44 1.298(16)
C31 C43 1.576(16)
C32 C33 1.393(13)
C35 C36 1.383(15)
C35 C40 1.416(14)
C36 C37 1.375(17)
C36 H36 0.9300
C37 C38 1.37(2)
C37 H37 0.9300
C38 C39 1.331(19)
C39 C40 1.383(17)
C39 H39 0.9300
C40 H40 0.9300
C41 H41A 0.9600
C41 H41B 0.9600
C41 H41C 0.9600
C42 H42A 0.9600
C42 H42B 0.9600
C42 H42C 0.9600
S1 O7 1.408(7)
S1 O8 1.425(8)
S1 N7 1.626(7)
S1 C64 1.749(11)
O9 C67 1.247(9)
O10 C67 1.242(9)
N7 C65 1.449(11)
N7 H7N 0.8600
C43 H43A 0.9700
C43 H43B 0.9700
C44 H44A 0.9700
C44 H44B 0.9700
C45 C46 1.35(3)
C45 H45A 0.9700
C45 H45B 0.9700
C46 C47 1.38(2)
C46 H46A 0.9700
C46 H46B 0.9700
C47 C48 1.500(18)
C47 H47A 0.9700
C47 H47B 0.9700
C48 H48A 0.9700
C48 H48B 0.9700
C49 C54 1.376(13)
C49 C50 1.368(18)
C49 H49 0.9300
C50 C51 1.382(17)
C50 H50 0.9300
C51 C52 1.417(16)
C51 C58 1.538(18)
C52 C53 1.376(16)
C52 H52 0.9300
C53 C54 1.344(14)
C53 H53 0.9300
C54 S2 1.733(10)
C55 N8 1.481(11)
C55 C56 1.530(12)
C55 C57 1.537(16)
C55 H55 0.9800
C56 O14 1.235(10)
C56 O13 1.257(10)
C57 H57A 0.9600
C57 H57B 0.9600
C57 H57C 0.9600
S2 O11 1.426(7)
S2 O12 1.437(7)
S2 N8 1.575(8)
N8 H8N 0.8600
C58 H58A 0.9600
C58 H58B 0.9600
C58 H58C 0.9600
C59 C64 1.385(17)
C59 C60 1.41(2)
C59 H59 0.9300
C60 C61 1.36(2)
C60 H60 0.9300
C61 C62 1.41(2)
C61 C68 1.51(2)
C62 C63 1.413(19)
C62 H62 0.9300
C63 C64 1.348(14)
C63 H63 0.9300
C65 C67 1.498(11)
C65 C66 1.570(13)
C65 H65 0.9800
C66 H66A 0.9600
C66 H66B 0.9600
C66 H66C 0.9600
C68 H68A 0.9600
C68 H68B 0.9600
C68 H68C 0.9600
